data_2008111
loop_
_publ_author_name
'Boese, Roland'
'Roth, Wolfgang R.'
'Bl\"aser, Dieter'
'Latz, R\"udiger'
'B\"aumen, Anja'

_publ_section_title
;
 Tricarbonyl[(2,3,6,7-\h)-2,3-dimethylene-2,3-dihydrofuran]iron(0) at
 120K
;
_journal_issue 1
_journal_name_full 'Acta Crystallographica Section C'
_journal_page_first IUC9800082
_journal_paper_doi 10.1107/S0108270199099989
_journal_volume 55
_journal_year 1999
_chemical_formula_iupac '[Fe (C6 H6 O1) (CO)3]'
_chemical_formula_moiety 'C9 H6 Fe O4'
_chemical_formula_sum 'C9 H6 Fe O4'
_chemical_formula_weight 233.99
_chemical_name_systematic
;
 Tricarbonyl(2,3,6,7-\h)-(2,3-diylidenfurane)-iron(0)
;
_space_group_IT_number 13
_symmetry_cell_setting monoclinic
_symmetry_space_group_name_Hall '-P 2yac'
_symmetry_space_group_name_H-M 'P 1 2/n 1'
_cell_angle_alpha 90.00
_cell_angle_beta 108.866(11)
_cell_angle_gamma 90.00
_cell_formula_units_Z 4
_cell_length_a 12.2502(16)
_cell_length_b 6.5155(11)
_cell_length_c 12.415(2)
_cell_measurement_reflns_used 49
_cell_measurement_temperature 120(2)
_cell_measurement_theta_max 12.5
_cell_measurement_theta_min 10
_cell_volume 937.7(3)
_computing_cell_refinement P3-VMS
_computing_data_collection 'P3-VMS (Siemens 1987)'
_computing_data_reduction 'XPLAT in P3-VMS'
_computing_molecular_graphics SHELXL97
_computing_publication_material SHELXL97
_computing_structure_refinement 'SHELXL97 (Sheldrick, 1997)'
_computing_structure_solution 'SHELXTL-Plus (Sheldrick, 1984)'
_diffrn_ambient_temperature 120(2)
_diffrn_measurement_device_type 'Nicolet R3m/V four-circle'
_diffrn_measurement_method 'Wyckoff scan mode'
_diffrn_radiation_monochromator graphite
_diffrn_radiation_source 'fine-focus sealed tube'
_diffrn_radiation_type MoK\a
_diffrn_radiation_wavelength 0.71073
_diffrn_reflns_av_R_equivalents 0.012
_diffrn_reflns_av_sigmaI/netI 0.014
_diffrn_reflns_limit_h_max 13
_diffrn_reflns_limit_h_min -14
_diffrn_reflns_limit_k_max 7
_diffrn_reflns_limit_k_min -1
_diffrn_reflns_limit_l_max 14
_diffrn_reflns_limit_l_min 0
_diffrn_reflns_number 1777
_diffrn_reflns_theta_max 25.04
_diffrn_reflns_theta_min 2.03
_diffrn_standards_decay_% <3
_diffrn_standards_interval_count 100
_diffrn_standards_number 2
_exptl_absorpt_coefficient_mu 1.590
_exptl_absorpt_correction_type none
_exptl_absorpt_process_details ' ?'
_exptl_crystal_colour orange
_exptl_crystal_density_diffrn 1.657
_exptl_crystal_density_method 'not measured'
_exptl_crystal_description cylindrical
_exptl_crystal_F_000 472
_exptl_crystal_size_max 3.0
_exptl_crystal_size_rad 0.15
_refine_diff_density_max 0.577
_refine_diff_density_min -0.259
_refine_ls_extinction_method none
_refine_ls_goodness_of_fit_ref 1.154
_refine_ls_hydrogen_treatment constr
_refine_ls_matrix_type full
_refine_ls_number_parameters 127
_refine_ls_number_reflns 1658
_refine_ls_number_restraints 0
_refine_ls_restrained_S_all 1.154
_refine_ls_R_factor_all 0.031
_refine_ls_R_factor_gt 0.030
_refine_ls_shift/su_max 0.001
_refine_ls_shift/su_mean 0.000
_refine_ls_structure_factor_coef Fsqd
_refine_ls_weighting_details
;
w = 1/[\s^2^(Fo^2^)+(0.0363P)^2^+1.0554P] where P = (Fo^2^+2Fc^2^)/3
;
_refine_ls_weighting_scheme calc
_refine_ls_wR_factor_ref 0.081
_reflns_number_gt 1590
_reflns_number_total 1658
_reflns_threshold_expression I>2\s(I)
_cod_data_source_file qa0078.cif
_cod_data_source_block qa0078
_cod_original_sg_symbol_H-M 'P 2/n'
_cod_database_code 2008111

loop_
_symmetry_equiv_pos_as_xyz
'x, y, z'
'x+1/2, -y, z+1/2'
'-x, -y, -z'
'-x-1/2, y, -z-1/2'

loop_
_atom_site_label
_atom_site_fract_x
_atom_site_fract_y
_atom_site_fract_z
_atom_site_U_iso_or_equiv
_atom_site_adp_type
_atom_site_calc_flag
_atom_site_refinement_flags
_atom_site_occupancy
_atom_site_disorder_assembly
_atom_site_disorder_group
_atom_site_type_symbol
Fe 0.20218(3) 0.28114(5) -0.00747(3) 0.02488(15) Uani d . 1 . . Fe
O1 0.32671(17) -0.0996(3) -0.06149(19) 0.0455(5) Uani d . 1 . . O
O2 0.00790(16) 0.0182(3) -0.13197(18) 0.0472(5) Uani d . 1 . . O
O3 0.11419(19) 0.4934(4) 0.15598(18) 0.0534(6) Uani d . 1 . . O
O4 0.13983(17) 0.5821(3) -0.19320(16) 0.0397(5) Uani d . 1 . . O
C2 0.3258(2) 0.0487(4) 0.0162(2) 0.0296(6) Uani d . 1 . . C
C3 0.37206(19) 0.2340(4) -0.0086(2) 0.0250(5) Uani d . 1 . . C
C4 0.4022(2) 0.1904(5) -0.1101(2) 0.0352(6) Uani d . 1 . . C
H4 0.4352 0.2837 -0.1509 0.042 Uiso d R 1 . . H
C5 0.3744(2) -0.0074(5) -0.1354(2) 0.0418(7) Uani d . 1 . . C
H5 0.3867 -0.0766 -0.1988 0.050 Uiso d R 1 . . H
C6 0.2742(2) 0.0336(5) 0.1024(2) 0.0384(7) Uani d . 1 . . C
H6A 0.2250 -0.0827 0.0989 0.046 Uiso d R 1 . . H
H6B 0.3217 0.0680 0.1783 0.046 Uiso d R 1 . . H
C7 0.3675(2) 0.4102(4) 0.0578(2) 0.0318(6) Uani d . 1 . . C
H7A 0.4050 0.3993 0.1385 0.038 Uiso d R 1 . . H
H7B 0.3789 0.5405 0.0270 0.038 Uiso d R 1 . . H
C8 0.0829(2) 0.1199(4) -0.0830(2) 0.0323(6) Uani d . 1 . . C
C9 0.1470(2) 0.4099(5) 0.0918(2) 0.0364(6) Uani d . 1 . . C
C10 0.1652(2) 0.4659(4) -0.1207(2) 0.0289(5) Uani d . 1 . . C

loop_
_atom_site_aniso_label
_atom_site_aniso_U_11
_atom_site_aniso_U_22
_atom_site_aniso_U_33
_atom_site_aniso_U_12
_atom_site_aniso_U_13
_atom_site_aniso_U_23
Fe 0.0158(2) 0.0267(2) 0.0278(2) 0.00123(13) 0.00102(15) 0.00393(14)
O1 0.0313(10) 0.0312(10) 0.0620(13) 0.0038(8) -0.0017(9) -0.0055(10)
O2 0.0274(10) 0.0512(13) 0.0556(13) -0.0144(10) 0.0034(9) -0.0016(11)
O3 0.0425(12) 0.0760(17) 0.0410(11) 0.0225(12) 0.0126(10) -0.0014(11)
O4 0.0431(11) 0.0314(10) 0.0346(10) 0.0012(9) -0.0012(8) 0.0080(9)
C2 0.0173(11) 0.0261(13) 0.0370(13) 0.0024(10) -0.0027(10) 0.0038(11)
C3 0.0116(10) 0.0284(13) 0.0284(12) -0.0007(9) -0.0029(9) 0.0024(10)
C4 0.0153(12) 0.0580(18) 0.0291(13) 0.0063(11) 0.0025(10) 0.0129(13)
C5 0.0286(14) 0.0489(18) 0.0378(15) 0.0117(13) -0.0032(12) -0.0126(13)
C6 0.0251(13) 0.0414(16) 0.0447(15) 0.0041(11) 0.0060(11) 0.0209(13)
C7 0.0198(12) 0.0331(14) 0.0337(13) -0.0028(10) -0.0034(10) -0.0012(11)
C8 0.0211(12) 0.0361(14) 0.0370(14) 0.0025(11) 0.0056(11) 0.0054(12)
C9 0.0252(12) 0.0449(16) 0.0340(14) 0.0092(12) 0.0027(11) 0.0066(13)
C10 0.0213(12) 0.0257(13) 0.0341(13) 0.0011(10) 0.0012(10) -0.0030(11)

loop_
_atom_type_symbol
_atom_type_description
_atom_type_scat_dispersion_real
_atom_type_scat_dispersion_imag
_atom_type_scat_source
C C 0.0033 0.0016 'International Tables Vol C Tables 4.2.6.8 and 6.1.1.4'
H H 0.0000 0.0000 'International Tables Vol C Tables 4.2.6.8 and 6.1.1.4'
O O 0.0106 0.0060 'International Tables Vol C Tables 4.2.6.8 and 6.1.1.4'
Fe Fe 0.3463 0.8444 'International Tables Vol C Tables 4.2.6.8 and 6.1.1.4'

loop_
_geom_angle_atom_site_label_1
_geom_angle_atom_site_label_2
_geom_angle_atom_site_label_3
_geom_angle
C9 Fe C10 99.72(12)
C9 Fe C8 102.05(12)
C10 Fe C8 91.52(11)
C9 Fe C2 131.11(11)
C10 Fe C2 125.68(11)
C8 Fe C2 94.56(11)
C9 Fe C7 94.47(12)
C10 Fe C7 90.09(11)
C8 Fe C7 162.87(11)
C2 Fe C7 70.83(10)
C9 Fe C3 131.63(11)
C10 Fe C3 95.30(10)
C8 Fe C3 123.30(11)
C2 Fe C3 39.19(9)
C7 Fe C3 39.59(10)
C9 Fe C6 94.86(12)
C10 Fe C6 164.85(11)
C8 Fe C6 89.43(12)
C2 Fe C6 39.20(11)
C7 Fe C6 84.66(11)
C3 Fe C6 71.70(10)
C2 O1 C5 105.3(2)
O1 C2 C3 110.8(2)
O1 C2 C6 126.4(2)
C3 C2 C6 122.4(2)
O1 C2 Fe 125.58(16)
C3 C2 Fe 70.91(14)
C6 C2 Fe 71.07(15)
C2 C3 C7 118.1(2)
C2 C3 C4 104.7(2)
C7 C3 C4 136.8(2)
C2 C3 Fe 69.89(14)
C7 C3 Fe 69.87(14)
C4 C3 Fe 124.25(16)
C5 C4 C3 105.9(3)
C4 C5 O1 113.1(3)
C2 C6 Fe 69.73(14)
C3 C7 Fe 70.55(14)
O2 C8 Fe 179.2(2)
O3 C9 Fe 178.6(3)
O4 C10 Fe 178.8(2)

loop_
_geom_bond_atom_site_label_1
_geom_bond_atom_site_label_2
_geom_bond_site_symmetry_2
_geom_bond_distance
_geom_bond_publ_flag
Fe C9 . 1.794(3) ?
Fe C10 . 1.794(3) ?
Fe C8 . 1.798(3) ?
Fe C2 . 2.095(3) ?
Fe C7 . 2.099(2) ?
Fe C3 . 2.108(2) ?
Fe C6 . 2.112(3) ?
O1 C2 . 1.368(3) ?
O1 C5 . 1.376(4) ?
O2 C8 . 1.136(3) ?
O3 C9 . 1.140(3) ?
O4 C10 . 1.140(3) ?
C2 C3 . 1.410(3) ?
C2 C6 . 1.411(4) ?
C3 C7 . 1.425(4) ?
C3 C4 . 1.452(4) ?
C4 C5 . 1.344(4) ?
